data_1546979
loop_
_publ_author_name
'Mutoh, Yuichiro'
'Mohara, Yusei'
'Saito, Shinichi'

_publ_section_title
;
 (Z)-Selective Hydrosilylation of Terminal Alkynes with HSiMe(OSiMe3)2
 Catalyzed by a Ruthenium Complex Containing an N-Heterocyclic Carbene.
;
_journal_issue 19
_journal_name_full 'Organic letters'
_journal_page_first 5204
_journal_page_last 5207
_journal_paper_doi 10.1021/acs.orglett.7b02477
_journal_volume 19
_journal_year 2017
_chemical_formula_sum 'C46 H70 Cl N2 O P Ru'
_chemical_formula_weight 834.53
_space_group_crystal_system monoclinic
_space_group_IT_number 4
_space_group_name_Hall 'P 2yb'
_space_group_name_H-M_alt 'P 1 21 1'
_symmetry_cell_setting monoclinic
_symmetry_space_group_name_Hall 'P 2yb'
_symmetry_space_group_name_H-M 'P 1 21 1'
_atom_sites_solution_hydrogens mixed
_audit_creation_method SHELXL-2014/7
_cell_angle_alpha 90
_cell_angle_beta 95.7600(10)
_cell_angle_gamma 90
_cell_formula_units_Z 2
_cell_length_a 10.5268(11)
_cell_length_b 14.1611(15)
_cell_length_c 15.3518(16)
_cell_measurement_reflns_used 9913
_cell_measurement_temperature 100(2)
_cell_measurement_theta_max 28.15
_cell_measurement_theta_min 2.42
_cell_volume 2277.0(4)
_computing_cell_refinement 'Bruker SAINT'
_computing_data_collection 'Bruker APEX2'
_computing_data_reduction 'Bruker SAINT'
_computing_molecular_graphics 'Yadokari-XG 2009 (Wakita Nemoto et al., 2009)'
_computing_publication_material 'Yadokari-XG 2009 (Wakita,Nemoto et al., 2009)'
_computing_structure_refinement 'SHELXL-2014/7 (Sheldrick, 2014)'
_computing_structure_solution 'SHELXT (Sheldrick, 2015)'
_diffrn_ambient_temperature 100(2)
_diffrn_measured_fraction_theta_full 0.999
_diffrn_measured_fraction_theta_max 0.990
_diffrn_measurement_device_type 'Bruker APEX-II CCD'
_diffrn_measurement_method '\f and \w scans'
_diffrn_radiation_type MoK\a
_diffrn_radiation_wavelength 0.71073
_diffrn_reflns_av_R_equivalents 0.0253
_diffrn_reflns_av_unetI/netI 0.0344
_diffrn_reflns_Laue_measured_fraction_full 0.999
_diffrn_reflns_Laue_measured_fraction_max 0.990
_diffrn_reflns_limit_h_max 13
_diffrn_reflns_limit_h_min -13
_diffrn_reflns_limit_k_max 18
_diffrn_reflns_limit_k_min -18
_diffrn_reflns_limit_l_max 19
_diffrn_reflns_limit_l_min -19
_diffrn_reflns_number 25455
_diffrn_reflns_point_group_measured_fraction_full 0.997
_diffrn_reflns_point_group_measured_fraction_max 0.971
_diffrn_reflns_theta_full 25.242
_diffrn_reflns_theta_max 27.500
_diffrn_reflns_theta_min 2.245
_exptl_absorpt_coefficient_mu 0.472
_exptl_absorpt_correction_T_max 0.968
_exptl_absorpt_correction_T_min 0.901
_exptl_absorpt_correction_type multi-scan
_exptl_absorpt_process_details 'SADABS 2015/4'
_exptl_crystal_colour yellow
_exptl_crystal_density_diffrn 1.217
_exptl_crystal_description prism
_exptl_crystal_F_000 888
_exptl_crystal_size_max 0.170
_exptl_crystal_size_mid 0.090
_exptl_crystal_size_min 0.070
_refine_diff_density_max 0.276
_refine_diff_density_min -0.174
_refine_diff_density_rms 0.041
_refine_ls_abs_structure_details
;
 Flack x determined using 4443 quotients [(I+)-(I-)]/[(I+)+(I-)]
 (Parsons, Flack and Wagner, Acta Cryst. B69 (2013) 249-259).
;
_refine_ls_abs_structure_Flack -0.010(8)
_refine_ls_extinction_method none
_refine_ls_goodness_of_fit_ref 1.020
_refine_ls_hydrogen_treatment mixed
_refine_ls_matrix_type full
_refine_ls_number_parameters 509
_refine_ls_number_reflns 10139
_refine_ls_number_restraints 1
_refine_ls_restrained_S_all 1.020
_refine_ls_R_factor_all 0.0227
_refine_ls_R_factor_gt 0.0216
_refine_ls_shift/su_max 0.001
_refine_ls_shift/su_mean 0.000
_refine_ls_structure_factor_coef Fsqd
_refine_ls_weighting_details 'w=1/[\s^2^(Fo^2^)+(0.0237P)^2^+0.0722P] where P=(Fo^2^+2Fc^2^)/3'
_refine_ls_weighting_scheme calc
_refine_ls_wR_factor_gt 0.0488
_refine_ls_wR_factor_ref 0.0493
_reflns_Friedel_coverage 0.884
_reflns_Friedel_fraction_full 0.995
_reflns_Friedel_fraction_max 0.950
_reflns_number_gt 9844
_reflns_number_total 10139
_reflns_threshold_expression 'I > 2\s(I)'
_cod_data_source_file ol7b02477_si_003.cif
_cod_data_source_block '[RuHClCO(IPr)(PCy3)]_ymo-5-33'
_cod_depositor_comments
;
The following automatic conversions were performed:

'_symmetry_cell_setting' value 'Monoclinic' changed to 'monoclinic'
according to
/home/data/users/saulius/crontab/automatic-downloads/rss-feeds/ACS/lib/dictionaries/cif_core.dic
dictionary named 'cif_core.dic' version 2.4.2 from 2011-04-26.

Automatic conversion script
Id: cif_fix_values 4973 2017-02-22 13:04:09Z antanas 

 Adding full bibliography for 1546978--1546980.cif.
;
_cod_original_sg_symbol_H-M P2(1)
_cod_database_code 1546979
_shelx_shelxl_version_number 2014/7
_shelx_space_group_comment
;
The symmetry employed for this shelxl refinement is uniquely defined
by the following loop, which should always be used as a source of
symmetry information in preference to the above space-group names.
They are only intended as comments.
;
_shelx_estimated_absorpt_t_min 0.924
_shelx_estimated_absorpt_t_max 0.968

loop_
_space_group_symop_operation_xyz
'x, y, z'
'-x, y+1/2, -z'

loop_
_atom_site_label
_atom_site_type_symbol
_atom_site_fract_x
_atom_site_fract_y
_atom_site_fract_z
_atom_site_U_iso_or_equiv
_atom_site_adp_type
_atom_site_occupancy
_atom_site_site_symmetry_order
_atom_site_calc_flag
_atom_site_refinement_flags_posn
_atom_site_refinement_flags_adp
_atom_site_refinement_flags_occupancy
_atom_site_disorder_assembly
_atom_site_disorder_group
Ru1 Ru 0.46988(2) 0.51161(2) 0.25533(2) 0.01248(5) Uani 1 1 d . . . . .
H1 H 0.595(4) 0.541(2) 0.264(2) 0.068(12) Uiso 1 1 d . . . . .
Cl1A Cl 0.5065(2) 0.39825(16) 0.37643(17) 0.0231(10) Uani 0.593(13) 1 d . . P A 1
C1A C 0.4430(6) 0.5938(6) 0.1689(6) 0.0144(12) Uani 0.593(13) 1 d . . P A 1
O1A O 0.4336(10) 0.6480(6) 0.1109(6) 0.0214(18) Uani 0.593(13) 1 d . . P A 1
C2 C 0.4220(2) 0.61166(17) 0.34616(16) 0.0153(5) Uani 1 1 d . . . . .
P1 P 0.50849(6) 0.39556(4) 0.15025(4) 0.01669(13) Uani 1 1 d . . . . .
Cl1B Cl 0.4309(4) 0.6293(3) 0.1359(2) 0.0198(14) Uani 0.407(13) 1 d . . P A 2
N1 N 0.30175(18) 0.63555(14) 0.36335(13) 0.0193(4) Uani 1 1 d . . . . .
C3 C 0.3038(2) 0.70306(19) 0.42921(18) 0.0282(6) Uani 1 1 d . . . . .
H3 H 0.2318 0.7302 0.4524 0.034 Uiso 1 1 calc R U . . .
C4 C 0.4267(2) 0.72252(19) 0.45376(18) 0.0262(6) Uani 1 1 d . . . . .
H4 H 0.4588 0.7663 0.4974 0.031 Uiso 1 1 calc R U . . .
N2 N 0.4984(2) 0.66594(16) 0.40272(15) 0.0165(5) Uani 1 1 d . . . . .
C5 C 0.1841(2) 0.59353(16) 0.32398(15) 0.0164(5) Uani 1 1 d . . . . .
C6 C 0.1368(2) 0.5137(2) 0.36481(13) 0.0197(4) Uani 1 1 d . . . . .
C7B C 0.4958(9) 0.4272(7) 0.3375(10) 0.0220(19) Uani 0.407(13) 1 d . . P A 2
O1B O 0.5195(13) 0.3699(9) 0.3919(8) 0.037(3) Uani 0.407(13) 1 d . . P A 2
C8 C 0.0179(3) 0.47951(17) 0.33150(17) 0.0235(6) Uani 1 1 d . . . . .
H8 H -0.0165 0.4258 0.3578 0.028 Uiso 1 1 calc R U . . .
C9 C -0.0509(2) 0.5222(3) 0.26092(14) 0.0226(6) Uani 1 1 d . . . . .
H9 H -0.1327 0.4984 0.2398 0.027 Uiso 1 1 calc R U . . .
C10 C -0.0012(2) 0.59915(18) 0.22099(16) 0.0196(5) Uani 1 1 d . . . . .
H10 H -0.0487 0.6269 0.1716 0.024 Uiso 1 1 calc R U . . .
C11 C 0.1172(2) 0.63727(16) 0.25131(15) 0.0167(5) Uani 1 1 d . . . . .
C12 C 0.2064(3) 0.46787(19) 0.44561(17) 0.0273(6) Uani 1 1 d . . . . .
H12 H 0.2962 0.4918 0.4528 0.033 Uiso 1 1 calc R U . . .
C13 C 0.1415(3) 0.4953(3) 0.52675(17) 0.0497(10) Uani 1 1 d . . . . .
H13 H 0.1467 0.5639 0.5350 0.075 Uiso 1 1 calc R U . . .
H13A H 0.1844 0.4637 0.5783 0.075 Uiso 1 1 calc R U . . .
H13B H 0.0516 0.4761 0.5189 0.075 Uiso 1 1 calc R U . . .
C14 C 0.2097(3) 0.3604(2) 0.4358(2) 0.0361(7) Uani 1 1 d . . . . .
H14 H 0.2637 0.3331 0.4852 0.054 Uiso 1 1 calc R U . . .
H14A H 0.2445 0.3440 0.3810 0.054 Uiso 1 1 calc R U . . .
H14B H 0.1229 0.3352 0.4351 0.054 Uiso 1 1 calc R U . . .
C15 C 0.1668(2) 0.72453(18) 0.20858(17) 0.0213(5) Uani 1 1 d . . . . .
H15 H 0.2617 0.7266 0.2225 0.026 Uiso 1 1 calc R U . . .
C16 C 0.1108(3) 0.81463(19) 0.2446(2) 0.0343(7) Uani 1 1 d . . . . .
H16 H 0.0181 0.8152 0.2297 0.051 Uiso 1 1 calc R U . . .
H16A H 0.1485 0.8700 0.2187 0.051 Uiso 1 1 calc R U . . .
H16B H 0.1299 0.8164 0.3084 0.051 Uiso 1 1 calc R U . . .
C17 C 0.1374(3) 0.7219(2) 0.10827(18) 0.0300(7) Uani 1 1 d . . . . .
H17 H 0.1702 0.6630 0.0856 0.045 Uiso 1 1 calc R U . . .
H17A H 0.1784 0.7757 0.0824 0.045 Uiso 1 1 calc R U . . .
H17B H 0.0449 0.7252 0.0930 0.045 Uiso 1 1 calc R U . . .
C18 C 0.6362(2) 0.67000(16) 0.40969(16) 0.0156(5) Uani 1 1 d . . . . .
C19 C 0.6941(2) 0.72595(17) 0.35018(15) 0.0176(5) Uani 1 1 d . . . . .
C20 C 0.8268(2) 0.73190(19) 0.36059(17) 0.0228(5) Uani 1 1 d . . . . .
H20 H 0.8694 0.7692 0.3211 0.027 Uiso 1 1 calc R U . . .
C21 C 0.8973(2) 0.68447(19) 0.42742(18) 0.0239(6) Uani 1 1 d . . . . .
H21 H 0.9878 0.6891 0.4333 0.029 Uiso 1 1 calc R U . . .
C22 C 0.8376(2) 0.63066(18) 0.48560(17) 0.0206(5) Uani 1 1 d . . . . .
H22 H 0.8877 0.5991 0.5316 0.025 Uiso 1 1 calc R U . . .
C23 C 0.7050(2) 0.62132(16) 0.47857(16) 0.0170(5) Uani 1 1 d . . . . .
C24 C 0.6163(3) 0.7825(2) 0.27915(17) 0.0267(6) Uani 1 1 d . . . . .
H24 H 0.5323 0.7499 0.2657 0.032 Uiso 1 1 calc R U . . .
C25 C 0.5899(3) 0.8819(2) 0.3129(2) 0.0472(9) Uani 1 1 d . . . . .
H25 H 0.5534 0.8771 0.3690 0.071 Uiso 1 1 calc R U . . .
H25A H 0.5295 0.9145 0.2704 0.071 Uiso 1 1 calc R U . . .
H25B H 0.6700 0.9176 0.3210 0.071 Uiso 1 1 calc R U . . .
C26 C 0.6807(3) 0.7878(3) 0.19445(19) 0.0504(9) Uani 1 1 d . . . . .
H26 H 0.7541 0.8306 0.2026 0.076 Uiso 1 1 calc R U . . .
H26A H 0.6196 0.8116 0.1472 0.076 Uiso 1 1 calc R U . . .
H26B H 0.7097 0.7248 0.1792 0.076 Uiso 1 1 calc R U . . .
C27 C 0.6422(3) 0.56305(18) 0.54502(18) 0.0248(6) Uani 1 1 d . . . . .
H27 H 0.5528 0.5489 0.5202 0.030 Uiso 1 1 calc R U . . .
C28 C 0.6364(3) 0.6181(2) 0.63003(19) 0.0376(7) Uani 1 1 d . . . . .
H28 H 0.7232 0.6334 0.6551 0.056 Uiso 1 1 calc R U . . .
H28A H 0.5941 0.5796 0.6717 0.056 Uiso 1 1 calc R U . . .
H28B H 0.5881 0.6766 0.6179 0.056 Uiso 1 1 calc R U . . .
C29 C 0.7116(3) 0.4686(2) 0.5647(2) 0.0364(7) Uani 1 1 d . . . . .
H29 H 0.7182 0.4345 0.5098 0.055 Uiso 1 1 calc R U . . .
H29A H 0.6635 0.4305 0.6033 0.055 Uiso 1 1 calc R U . . .
H29B H 0.7974 0.4808 0.5935 0.055 Uiso 1 1 calc R U . . .
C30 C 0.3529(2) 0.34616(19) 0.10276(17) 0.0209(5) Uani 1 1 d . . . . .
H30 H 0.3701 0.2896 0.0668 0.025 Uiso 1 1 calc R U . . .
C31 C 0.2762(3) 0.3143(2) 0.17767(19) 0.0353(7) Uani 1 1 d . . . . .
H31 H 0.3250 0.2650 0.2124 0.042 Uiso 1 1 calc R U . . .
H31A H 0.2655 0.3686 0.2168 0.042 Uiso 1 1 calc R U . . .
C32 C 0.1454(3) 0.2754(3) 0.1452(2) 0.0412(8) Uani 1 1 d . . . . .
H32 H 0.0980 0.2603 0.1959 0.049 Uiso 1 1 calc R U . . .
H32A H 0.1557 0.2163 0.1122 0.049 Uiso 1 1 calc R U . . .
C33 C 0.0690(3) 0.3459(2) 0.08641(19) 0.0381(8) Uani 1 1 d . . . . .
H33 H -0.0130 0.3170 0.0629 0.046 Uiso 1 1 calc R U . . .
H33A H 0.0499 0.4022 0.1210 0.046 Uiso 1 1 calc R U . . .
C34 C 0.1436(3) 0.3753(2) 0.0112(2) 0.0384(7) Uani 1 1 d . . . . .
H34 H 0.0940 0.4230 -0.0250 0.046 Uiso 1 1 calc R U . . .
H34A H 0.1557 0.3197 -0.0262 0.046 Uiso 1 1 calc R U . . .
C35 C 0.2743(3) 0.4166(2) 0.04428(19) 0.0317(7) Uani 1 1 d . . . . .
H35 H 0.3213 0.4331 -0.0063 0.038 Uiso 1 1 calc R U . . .
H35A H 0.2622 0.4751 0.0777 0.038 Uiso 1 1 calc R U . . .
C36 C 0.5972(2) 0.28925(17) 0.19380(17) 0.0203(5) Uani 1 1 d . . . . .
H36 H 0.5514 0.2684 0.2445 0.024 Uiso 1 1 calc R U . . .
C37 C 0.7323(2) 0.31361(18) 0.23389(18) 0.0251(6) Uani 1 1 d . . . . .
H37 H 0.7289 0.3686 0.2734 0.030 Uiso 1 1 calc R U . . .
H37A H 0.7856 0.3311 0.1868 0.030 Uiso 1 1 calc R U . . .
C38 C 0.7934(3) 0.2294(2) 0.2856(2) 0.0363(7) Uani 1 1 d . . . . .
H38 H 0.8818 0.2457 0.3088 0.044 Uiso 1 1 calc R U . . .
H38A H 0.7444 0.2156 0.3359 0.044 Uiso 1 1 calc R U . . .
C39 C 0.7953(3) 0.1422(2) 0.2279(2) 0.0391(7) Uani 1 1 d . . . . .
H39 H 0.8520 0.1536 0.1813 0.047 Uiso 1 1 calc R U . . .
H39A H 0.8302 0.0881 0.2636 0.047 Uiso 1 1 calc R U . . .
C40 C 0.6627(3) 0.1180(2) 0.1865(2) 0.0360(7) Uani 1 1 d . . . . .
H40 H 0.6087 0.0993 0.2329 0.043 Uiso 1 1 calc R U . . .
H40A H 0.6679 0.0634 0.1467 0.043 Uiso 1 1 calc R U . . .
C41 C 0.6004(3) 0.20112(19) 0.1352(2) 0.0329(7) Uani 1 1 d . . . . .
H41 H 0.5122 0.1839 0.1121 0.040 Uiso 1 1 calc R U . . .
H41A H 0.6489 0.2155 0.0848 0.040 Uiso 1 1 calc R U . . .
C42 C 0.5800(2) 0.44410(17) 0.05476(15) 0.0185(5) Uani 1 1 d . . . . .
H42 H 0.5163 0.4912 0.0287 0.022 Uiso 1 1 calc R U . . .
C43 C 0.7031(2) 0.5017(2) 0.07892(14) 0.0189(5) Uani 1 1 d . . . . .
H43 H 0.6903 0.5449 0.1279 0.023 Uiso 1 1 calc R U . . .
H43A H 0.7740 0.4582 0.0984 0.023 Uiso 1 1 calc R U . . .
C44 C 0.7380(3) 0.55869(19) 0.00066(17) 0.0257(6) Uani 1 1 d . . . . .
H44 H 0.8191 0.5928 0.0168 0.031 Uiso 1 1 calc R U . . .
H44A H 0.6707 0.6062 -0.0152 0.031 Uiso 1 1 calc R U . . .
C45 C 0.7527(2) 0.4953(2) -0.07812(16) 0.0283(7) Uani 1 1 d . . . . .
H45 H 0.8286 0.4544 -0.0654 0.034 Uiso 1 1 calc R U . . .
H45A H 0.7666 0.5350 -0.1294 0.034 Uiso 1 1 calc R U . . .
C46 C 0.6342(3) 0.4332(2) -0.10019(16) 0.0295(6) Uani 1 1 d . . . . .
H46 H 0.5608 0.4736 -0.1214 0.035 Uiso 1 1 calc R U . . .
H46A H 0.6501 0.3889 -0.1478 0.035 Uiso 1 1 calc R U . . .
C47 C 0.6010(2) 0.37692(19) -0.02022(16) 0.0254(6) Uani 1 1 d . . . . .
H47 H 0.5227 0.3394 -0.0358 0.030 Uiso 1 1 calc R U . . .
H47A H 0.6714 0.3327 -0.0015 0.030 Uiso 1 1 calc R U . . .

loop_
_atom_site_aniso_label
_atom_site_aniso_U_11
_atom_site_aniso_U_22
_atom_site_aniso_U_33
_atom_site_aniso_U_23
_atom_site_aniso_U_13
_atom_site_aniso_U_12
Ru1 0.01189(8) 0.01224(8) 0.01307(8) -0.00289(9) 0.00003(5) 0.00013(9)
Cl1A 0.0383(10) 0.0151(17) 0.0162(16) 0.0033(12) 0.0042(9) 0.0084(9)
C1A 0.017(2) 0.016(3) 0.012(3) -0.003(2) 0.005(2) 0.000(2)
O1A 0.029(3) 0.020(3) 0.016(4) 0.008(2) 0.005(3) 0.004(2)
C2 0.0123(11) 0.0142(12) 0.0185(12) -0.0032(9) -0.0030(10) -0.0007(10)
P1 0.0142(3) 0.0171(3) 0.0187(3) -0.0069(3) 0.0014(3) -0.0003(3)
Cl1B 0.0269(12) 0.020(3) 0.013(3) 0.0022(19) 0.0029(16) 0.0065(14)
N1 0.0119(10) 0.0207(11) 0.0246(11) -0.0105(9) -0.0012(8) 0.0015(8)
C3 0.0161(13) 0.0296(15) 0.0385(16) -0.0222(12) 0.0007(11) 0.0038(11)
C4 0.0179(13) 0.0272(14) 0.0333(15) -0.0197(12) 0.0012(11) 0.0022(11)
N2 0.0099(10) 0.0179(11) 0.0210(12) -0.0073(9) -0.0016(8) 0.0009(8)
C5 0.0117(11) 0.0173(12) 0.0196(12) -0.0074(9) -0.0014(9) 0.0016(9)
C6 0.0216(10) 0.0150(10) 0.0211(10) -0.0030(14) -0.0047(8) 0.0039(14)
C7B 0.032(4) 0.011(4) 0.024(5) 0.002(4) 0.007(4) 0.001(3)
O1B 0.064(6) 0.022(6) 0.025(5) 0.012(4) 0.004(4) 0.015(5)
C8 0.0265(14) 0.0166(12) 0.0267(14) 0.0015(10) 0.0002(11) -0.0059(10)
C9 0.0204(11) 0.0223(17) 0.0235(11) -0.0035(12) -0.0060(9) -0.0075(12)
C10 0.0171(12) 0.0245(13) 0.0161(12) 0.0015(10) -0.0032(9) -0.0025(10)
C11 0.0156(11) 0.0166(12) 0.0184(12) -0.0037(9) 0.0043(9) -0.0013(9)
C12 0.0285(15) 0.0280(13) 0.0240(14) 0.0008(11) -0.0045(11) 0.0112(12)
C13 0.063(2) 0.064(3) 0.0205(13) 0.0010(15) -0.0063(13) 0.039(2)
C14 0.0429(18) 0.0298(16) 0.0349(17) 0.0100(13) 0.0004(14) 0.0124(14)
C15 0.0190(12) 0.0225(13) 0.0234(13) 0.0003(10) 0.0071(10) -0.0053(10)
C16 0.0422(18) 0.0185(14) 0.0457(18) 0.0023(12) 0.0219(14) -0.0056(12)
C17 0.0262(15) 0.0390(17) 0.0255(15) 0.0080(13) 0.0056(12) -0.0044(13)
C18 0.0112(11) 0.0147(11) 0.0204(12) -0.0093(9) -0.0011(9) 0.0002(9)
C19 0.0180(12) 0.0193(12) 0.0150(12) -0.0071(9) -0.0008(9) 0.0007(10)
C20 0.0194(13) 0.0309(14) 0.0188(13) -0.0006(11) 0.0059(10) -0.0017(11)
C21 0.0104(11) 0.0289(14) 0.0325(15) -0.0029(11) 0.0024(10) 0.0019(10)
C22 0.0137(12) 0.0203(12) 0.0270(13) 0.0013(10) -0.0020(10) 0.0039(10)
C23 0.0171(12) 0.0119(11) 0.0218(12) -0.0037(9) 0.0002(10) -0.0002(9)
C24 0.0250(14) 0.0314(15) 0.0216(13) 0.0028(11) -0.0073(11) -0.0046(11)
C25 0.054(2) 0.0291(16) 0.051(2) 0.0056(15) -0.0294(16) 0.0034(15)
C26 0.0423(19) 0.083(3) 0.0243(16) 0.0148(17) -0.0061(14) -0.0125(19)
C27 0.0211(13) 0.0210(14) 0.0320(15) 0.0038(11) 0.0009(12) -0.0043(11)
C28 0.0467(18) 0.0364(17) 0.0318(16) 0.0057(13) 0.0139(14) -0.0057(15)
C29 0.0388(18) 0.0217(14) 0.0471(19) 0.0100(13) -0.0028(15) -0.0019(13)
C30 0.0144(12) 0.0235(13) 0.0247(14) -0.0114(11) 0.0025(10) -0.0034(10)
C31 0.0201(14) 0.0520(19) 0.0335(17) 0.0012(14) 0.0014(12) -0.0068(13)
C32 0.0200(15) 0.058(2) 0.046(2) -0.0027(18) 0.0076(14) -0.0119(15)
C33 0.0162(14) 0.058(2) 0.0392(18) -0.0269(16) 0.0008(12) -0.0025(14)
C34 0.0231(15) 0.051(2) 0.0387(17) -0.0091(15) -0.0078(13) -0.0051(14)
C35 0.0215(14) 0.0381(17) 0.0336(16) -0.0042(13) -0.0064(12) -0.0042(12)
C36 0.0186(12) 0.0155(12) 0.0270(13) -0.0042(10) 0.0026(10) -0.0008(10)
C37 0.0198(13) 0.0190(13) 0.0361(15) 0.0019(11) 0.0006(11) 0.0001(10)
C38 0.0303(16) 0.0244(15) 0.0521(19) 0.0063(14) -0.0064(14) 0.0038(12)
C39 0.0341(17) 0.0252(16) 0.058(2) 0.0086(14) 0.0070(15) 0.0098(13)
C40 0.0387(17) 0.0166(13) 0.053(2) -0.0052(13) 0.0090(14) 0.0009(12)
C41 0.0342(16) 0.0208(14) 0.0428(17) -0.0144(12) -0.0012(13) 0.0050(12)
C42 0.0151(12) 0.0221(12) 0.0182(12) -0.0064(10) 0.0008(9) 0.0016(10)
C43 0.0164(10) 0.0238(14) 0.0163(10) -0.0022(11) -0.0002(8) -0.0029(12)
C44 0.0300(15) 0.0265(14) 0.0205(13) 0.0005(11) 0.0021(11) -0.0013(11)
C45 0.0288(13) 0.037(2) 0.0196(12) -0.0005(11) 0.0051(10) 0.0020(12)
C46 0.0252(14) 0.0460(17) 0.0170(13) -0.0096(12) 0.0006(11) 0.0048(12)
C47 0.0188(12) 0.0345(15) 0.0229(13) -0.0136(11) 0.0017(10) -0.0022(11)

loop_
_atom_type_symbol
_atom_type_description
_atom_type_scat_dispersion_real
_atom_type_scat_dispersion_imag
_atom_type_scat_source
C C 0.0033 0.0016 'International Tables Vol C Tables 4.2.6.8 and 6.1.1.4'
H H 0.0000 0.0000 'International Tables Vol C Tables 4.2.6.8 and 6.1.1.4'
N N 0.0061 0.0033 'International Tables Vol C Tables 4.2.6.8 and 6.1.1.4'
O O 0.0106 0.0060 'International Tables Vol C Tables 4.2.6.8 and 6.1.1.4'
P P 0.1023 0.0942 'International Tables Vol C Tables 4.2.6.8 and 6.1.1.4'
Cl Cl 0.1484 0.1585 'International Tables Vol C Tables 4.2.6.8 and 6.1.1.4'
Ru Ru -1.2594 0.8363 'International Tables Vol C Tables 4.2.6.8 and 6.1.1.4'

loop_
_geom_angle_atom_site_label_1
_geom_angle_atom_site_label_2
_geom_angle_atom_site_label_3
_geom_angle
C7B Ru1 C2 90.7(3)
C1A Ru1 C2 91.32(18)
C7B Ru1 P1 89.5(3)
C1A Ru1 P1 88.36(17)
C2 Ru1 P1 175.92(7)
C1A Ru1 Cl1A 179.49(18)
C2 Ru1 Cl1A 88.17(9)
P1 Ru1 Cl1A 92.14(6)
C7B Ru1 Cl1B 178.8(3)
C2 Ru1 Cl1B 90.26(12)
P1 Ru1 Cl1B 89.41(9)
C7B Ru1 H1 93.5(15)
C1A Ru1 H1 87.1(14)
C2 Ru1 H1 91.6(14)
P1 Ru1 H1 92.5(14)
Cl1A Ru1 H1 93.0(14)
Cl1B Ru1 H1 87.2(14)
O1A C1A Ru1 175.6(8)
N2 C2 N1 103.7(2)
N2 C2 Ru1 130.08(18)
N1 C2 Ru1 126.16(17)
C42 P1 C36 110.90(12)
C42 P1 C30 103.98(11)
C36 P1 C30 103.12(11)
C42 P1 Ru1 113.22(8)
C36 P1 Ru1 115.56(8)
C30 P1 Ru1 108.87(8)
C2 N1 C3 111.4(2)
C2 N1 C5 126.10(19)
C3 N1 C5 122.39(19)
C4 C3 N1 106.9(2)
C4 C3 H3 126.6
N1 C3 H3 126.6
C3 C4 N2 106.6(2)
C3 C4 H4 126.7
N2 C4 H4 126.7
C2 N2 C4 111.4(2)
C2 N2 C18 126.5(2)
C4 N2 C18 122.1(2)
C11 C5 C6 122.5(2)
C11 C5 N1 119.3(2)
C6 C5 N1 118.0(2)
C8 C6 C5 117.5(2)
C8 C6 C12 119.5(3)
C5 C6 C12 122.9(2)
O1B C7B Ru1 176.6(11)
C9 C8 C6 121.2(3)
C9 C8 H8 119.4
C6 C8 H8 119.4
C10 C9 C8 120.1(2)
C10 C9 H9 119.9
C8 C9 H9 119.9
C9 C10 C11 121.6(2)
C9 C10 H10 119.2
C11 C10 H10 119.2
C10 C11 C5 117.1(2)
C10 C11 C15 120.4(2)
C5 C11 C15 122.5(2)
C6 C12 C14 111.0(2)
C6 C12 C13 109.7(2)
C14 C12 C13 110.4(3)
C6 C12 H12 108.5
C14 C12 H12 108.5
C13 C12 H12 108.5
C12 C13 H13 109.5
C12 C13 H13A 109.5
H13 C13 H13A 109.5
C12 C13 H13B 109.5
H13 C13 H13B 109.5
H13A C13 H13B 109.5
C12 C14 H14 109.5
C12 C14 H14A 109.5
H14 C14 H14A 109.5
C12 C14 H14B 109.5
H14 C14 H14B 109.5
H14A C14 H14B 109.5
C11 C15 C16 111.14(19)
C11 C15 C17 111.7(2)
C16 C15 C17 109.6(2)
C11 C15 H15 108.1
C16 C15 H15 108.1
C17 C15 H15 108.1
C15 C16 H16 109.5
C15 C16 H16A 109.5
H16 C16 H16A 109.5
C15 C16 H16B 109.5
H16 C16 H16B 109.5
H16A C16 H16B 109.5
C15 C17 H17 109.5
C15 C17 H17A 109.5
H17 C17 H17A 109.5
C15 C17 H17B 109.5
H17 C17 H17B 109.5
H17A C17 H17B 109.5
C19 C18 C23 123.1(2)
C19 C18 N2 118.4(2)
C23 C18 N2 118.4(2)
C20 C19 C18 117.3(2)
C20 C19 C24 120.8(2)
C18 C19 C24 121.9(2)
C21 C20 C19 121.0(2)
C21 C20 H20 119.5
C19 C20 H20 119.5
C22 C21 C20 120.5(2)
C22 C21 H21 119.8
C20 C21 H21 119.8
C21 C22 C23 121.4(2)
C21 C22 H22 119.3
C23 C22 H22 119.3
C22 C23 C18 116.7(2)
C22 C23 C27 120.0(2)
C18 C23 C27 123.2(2)
C19 C24 C26 112.5(2)
C19 C24 C25 110.0(2)
C26 C24 C25 110.7(3)
C19 C24 H24 107.8
C26 C24 H24 107.8
C25 C24 H24 107.8
C24 C25 H25 109.5
C24 C25 H25A 109.5
H25 C25 H25A 109.5
C24 C25 H25B 109.5
H25 C25 H25B 109.5
H25A C25 H25B 109.5
C24 C26 H26 109.5
C24 C26 H26A 109.5
H26 C26 H26A 109.5
C24 C26 H26B 109.5
H26 C26 H26B 109.5
H26A C26 H26B 109.5
C23 C27 C28 110.8(2)
C23 C27 C29 112.0(2)
C28 C27 C29 109.6(2)
C23 C27 H27 108.1
C28 C27 H27 108.1
C29 C27 H27 108.1
C27 C28 H28 109.5
C27 C28 H28A 109.5
H28 C28 H28A 109.5
C27 C28 H28B 109.5
H28 C28 H28B 109.5
H28A C28 H28B 109.5
C27 C29 H29 109.5
C27 C29 H29A 109.5
H29 C29 H29A 109.5
C27 C29 H29B 109.5
H29 C29 H29B 109.5
H29A C29 H29B 109.5
C35 C30 C31 109.7(2)
C35 C30 P1 112.83(19)
C31 C30 P1 108.96(18)
C35 C30 H30 108.4
C31 C30 H30 108.4
P1 C30 H30 108.4
C32 C31 C30 112.8(2)
C32 C31 H31 109.0
C30 C31 H31 109.0
C32 C31 H31A 109.0
C30 C31 H31A 109.0
H31 C31 H31A 107.8
C31 C32 C33 111.4(3)
C31 C32 H32 109.3
C33 C32 H32 109.3
C31 C32 H32A 109.3
C33 C32 H32A 109.3
H32 C32 H32A 108.0
C34 C33 C32 110.4(2)
C34 C33 H33 109.6
C32 C33 H33 109.6
C34 C33 H33A 109.6
C32 C33 H33A 109.6
H33 C33 H33A 108.1
C33 C34 C35 111.6(2)
C33 C34 H34 109.3
C35 C34 H34 109.3
C33 C34 H34A 109.3
C35 C34 H34A 109.3
H34 C34 H34A 108.0
C30 C35 C34 111.1(2)
C30 C35 H35 109.4
C34 C35 H35 109.4
C30 C35 H35A 109.4
C34 C35 H35A 109.4
H35 C35 H35A 108.0
C37 C36 C41 110.1(2)
C37 C36 P1 112.01(16)
C41 C36 P1 119.00(18)
C37 C36 H36 104.8
C41 C36 H36 104.8
P1 C36 H36 104.8
C36 C37 C38 110.8(2)
C36 C37 H37 109.5
C38 C37 H37 109.5
C36 C37 H37A 109.5
C38 C37 H37A 109.5
H37 C37 H37A 108.1
C39 C38 C37 111.1(2)
C39 C38 H38 109.4
C37 C38 H38 109.4
C39 C38 H38A 109.4
C37 C38 H38A 109.4
H38 C38 H38A 108.0
C40 C39 C38 111.3(2)
C40 C39 H39 109.4
C38 C39 H39 109.4
C40 C39 H39A 109.4
C38 C39 H39A 109.4
H39 C39 H39A 108.0
C39 C40 C41 111.8(2)
C39 C40 H40 109.3
C41 C40 H40 109.3
C39 C40 H40A 109.3
C41 C40 H40A 109.3
H40 C40 H40A 107.9
C40 C41 C36 110.8(2)
C40 C41 H41 109.5
C36 C41 H41 109.5
C40 C41 H41A 109.5
C36 C41 H41A 109.5
H41 C41 H41A 108.1
C47 C42 C43 109.15(19)
C47 C42 P1 117.92(18)
C43 C42 P1 113.88(16)
C47 C42 H42 104.8
C43 C42 H42 104.8
P1 C42 H42 104.8
C44 C43 C42 110.70(19)
C44 C43 H43 109.5
C42 C43 H43 109.5
C44 C43 H43A 109.5
C42 C43 H43A 109.5
H43 C43 H43A 108.1
C43 C44 C45 111.4(2)
C43 C44 H44 109.3
C45 C44 H44 109.3
C43 C44 H44A 109.3
C45 C44 H44A 109.3
H44 C44 H44A 108.0
C44 C45 C46 111.5(2)
C44 C45 H45 109.3
C46 C45 H45 109.3
C44 C45 H45A 109.3
C46 C45 H45A 109.3
H45 C45 H45A 108.0
C47 C46 C45 111.5(2)
C47 C46 H46 109.3
C45 C46 H46 109.3
C47 C46 H46A 109.3
C45 C46 H46A 109.3
H46 C46 H46A 108.0
C42 C47 C46 110.0(2)
C42 C47 H47 109.7
C46 C47 H47 109.7
C42 C47 H47A 109.7
C46 C47 H47A 109.7
H47 C47 H47A 108.2

loop_
_geom_bond_atom_site_label_1
_geom_bond_atom_site_label_2
_geom_bond_distance
Ru1 C7B 1.739(16)
Ru1 C1A 1.767(11)
Ru1 C2 2.085(3)
Ru1 P1 2.3664(7)
Ru1 Cl1A 2.457(3)
Ru1 Cl1B 2.481(4)
Ru1 H1 1.38(4)
C1A O1A 1.172(16)
C2 N2 1.361(3)
C2 N1 1.362(3)
P1 C42 1.846(3)
P1 C36 1.860(3)
P1 C30 1.861(3)
N1 C3 1.390(3)
N1 C5 1.451(3)
C3 C4 1.340(3)
C3 H3 0.9500
C4 N2 1.394(3)
C4 H4 0.9500
N2 C18 1.444(3)
C5 C11 1.402(3)
C5 C6 1.407(4)
C6 C8 1.390(3)
C6 C12 1.521(3)
C7B O1B 1.17(2)
C8 C9 1.381(3)
C8 H8 0.9500
C9 C10 1.380(4)
C9 H9 0.9500
C10 C11 1.394(3)
C10 H10 0.9500
C11 C15 1.516(3)
C12 C14 1.530(4)
C12 C13 1.530(4)
C12 H12 1.0000
C13 H13 0.9800
C13 H13A 0.9800
C13 H13B 0.9800
C14 H14 0.9800
C14 H14A 0.9800
C14 H14B 0.9800
C15 C16 1.532(4)
C15 C17 1.540(4)
C15 H15 1.0000
C16 H16 0.9800
C16 H16A 0.9800
C16 H16B 0.9800
C17 H17 0.9800
C17 H17A 0.9800
C17 H17B 0.9800
C18 C19 1.395(3)
C18 C23 1.402(3)
C19 C20 1.392(3)
C19 C24 1.524(4)
C20 C21 1.379(4)
C20 H20 0.9500
C21 C22 1.373(4)
C21 H21 0.9500
C22 C23 1.396(3)
C22 H22 0.9500
C23 C27 1.515(3)
C24 C26 1.527(4)
C24 C25 1.535(4)
C24 H24 1.0000
C25 H25 0.9800
C25 H25A 0.9800
C25 H25B 0.9800
C26 H26 0.9800
C26 H26A 0.9800
C26 H26B 0.9800
C27 C28 1.527(4)
C27 C29 1.539(4)
C27 H27 1.0000
C28 H28 0.9800
C28 H28A 0.9800
C28 H28B 0.9800
C29 H29 0.9800
C29 H29A 0.9800
C29 H29B 0.9800
C30 C35 1.528(4)
C30 C31 1.537(4)
C30 H30 1.0000
C31 C32 1.520(4)
C31 H31 0.9900
C31 H31A 0.9900
C32 C33 1.520(5)
C32 H32 0.9900
C32 H32A 0.9900
C33 C34 1.518(4)
C33 H33 0.9900
C33 H33A 0.9900
C34 C35 1.534(4)
C34 H34 0.9900
C34 H34A 0.9900
C35 H35 0.9900
C35 H35A 0.9900
C36 C37 1.531(3)
C36 C41 1.541(3)
C36 H36 1.0000
C37 C38 1.537(4)
C37 H37 0.9900
C37 H37A 0.9900
C38 C39 1.520(4)
C38 H38 0.9900
C38 H38A 0.9900
C39 C40 1.514(4)
C39 H39 0.9900
C39 H39A 0.9900
C40 C41 1.528(4)
C40 H40 0.9900
C40 H40A 0.9900
C41 H41 0.9900
C41 H41A 0.9900
C42 C47 1.527(3)
C42 C43 1.545(3)
C42 H42 1.0000
C43 C44 1.523(3)
C43 H43 0.9900
C43 H43A 0.9900
C44 C45 1.527(4)
C44 H44 0.9900
C44 H44A 0.9900
C45 C46 1.537(4)
C45 H45 0.9900
C45 H45A 0.9900
C46 C47 1.533(4)
C46 H46 0.9900
C46 H46A 0.9900
C47 H47 0.9900
C47 H47A 0.9900

loop_
_geom_torsion_atom_site_label_1
_geom_torsion_atom_site_label_2
_geom_torsion_atom_site_label_3
_geom_torsion_atom_site_label_4
_geom_torsion
N2 C2 N1 C3 -0.1(3)
Ru1 C2 N1 C3 178.49(19)
N2 C2 N1 C5 -176.2(2)
Ru1 C2 N1 C5 2.4(4)
C2 N1 C3 C4 0.3(3)
C5 N1 C3 C4 176.6(2)
N1 C3 C4 N2 -0.4(3)
N1 C2 N2 C4 -0.2(3)
Ru1 C2 N2 C4 -178.65(19)
N1 C2 N2 C18 -178.0(2)
Ru1 C2 N2 C18 3.5(4)
C3 C4 N2 C2 0.3(3)
C3 C4 N2 C18 178.3(3)
C2 N1 C5 C11 -95.6(3)
C3 N1 C5 C11 88.6(3)
C2 N1 C5 C6 89.0(3)
C3 N1 C5 C6 -86.7(3)
C11 C5 C6 C8 -1.2(4)
N1 C5 C6 C8 174.0(2)
C11 C5 C6 C12 -177.8(2)
N1 C5 C6 C12 -2.6(3)
C5 C6 C8 C9 0.1(4)
C12 C6 C8 C9 176.8(2)
C6 C8 C9 C10 1.2(4)
C8 C9 C10 C11 -1.5(4)
C9 C10 C11 C5 0.4(4)
C9 C10 C11 C15 -177.3(2)
C6 C5 C11 C10 1.0(4)
N1 C5 C11 C10 -174.2(2)
C6 C5 C11 C15 178.6(2)
N1 C5 C11 C15 3.5(3)
C8 C6 C12 C14 49.2(3)
C5 C6 C12 C14 -134.3(3)
C8 C6 C12 C13 -73.2(3)
C5 C6 C12 C13 103.3(3)
C10 C11 C15 C16 82.6(3)
C5 C11 C15 C16 -95.0(3)
C10 C11 C15 C17 -40.1(3)
C5 C11 C15 C17 142.4(2)
C2 N2 C18 C19 81.0(3)
C4 N2 C18 C19 -96.6(3)
C2 N2 C18 C23 -102.1(3)
C4 N2 C18 C23 80.3(3)
C23 C18 C19 C20 0.6(3)
N2 C18 C19 C20 177.3(2)
C23 C18 C19 C24 -176.4(2)
N2 C18 C19 C24 0.3(3)
C18 C19 C20 C21 -0.2(4)
C24 C19 C20 C21 176.8(2)
C19 C20 C21 C22 -0.4(4)
C20 C21 C22 C23 0.7(4)
C21 C22 C23 C18 -0.4(4)
C21 C22 C23 C27 -178.7(2)
C19 C18 C23 C22 -0.3(3)
N2 C18 C23 C22 -177.0(2)
C19 C18 C23 C27 178.0(2)
N2 C18 C23 C27 1.3(3)
C20 C19 C24 C26 37.9(3)
C18 C19 C24 C26 -145.2(3)
C20 C19 C24 C25 -86.0(3)
C18 C19 C24 C25 90.9(3)
C22 C23 C27 C28 78.1(3)
C18 C23 C27 C28 -100.1(3)
C22 C23 C27 C29 -44.6(3)
C18 C23 C27 C29 137.2(2)
C42 P1 C30 C35 -50.9(2)
C36 P1 C30 C35 -166.75(19)
Ru1 P1 C30 C35 70.0(2)
C42 P1 C30 C31 -173.06(19)
C36 P1 C30 C31 71.1(2)
Ru1 P1 C30 C31 -52.1(2)
C35 C30 C31 C32 54.3(3)
P1 C30 C31 C32 178.3(2)
C30 C31 C32 C33 -55.0(4)
C31 C32 C33 C34 55.3(3)
C32 C33 C34 C35 -56.7(4)
C31 C30 C35 C34 -54.7(3)
P1 C30 C35 C34 -176.44(19)
C33 C34 C35 C30 57.4(3)
C42 P1 C36 C37 67.3(2)
C30 P1 C36 C37 178.05(18)
Ru1 P1 C36 C37 -63.29(19)
C42 P1 C36 C41 -63.1(2)
C30 P1 C36 C41 47.7(2)
Ru1 P1 C36 C41 166.33(18)
C41 C36 C37 C38 -56.7(3)
P1 C36 C37 C38 168.5(2)
C36 C37 C38 C39 56.7(3)
C37 C38 C39 C40 -55.7(3)
C38 C39 C40 C41 55.5(3)
C39 C40 C41 C36 -55.8(3)
C37 C36 C41 C40 56.1(3)
P1 C36 C41 C40 -172.6(2)
C36 P1 C42 C47 52.2(2)
C30 P1 C42 C47 -58.0(2)
Ru1 P1 C42 C47 -176.02(16)
C36 P1 C42 C43 -77.7(2)
C30 P1 C42 C43 172.13(18)
Ru1 P1 C42 C43 54.13(19)
C47 C42 C43 C44 59.8(3)
P1 C42 C43 C44 -166.15(18)
C42 C43 C44 C45 -56.5(3)
C43 C44 C45 C46 53.3(3)
C44 C45 C46 C47 -53.7(3)
C43 C42 C47 C46 -59.8(3)
P1 C42 C47 C46 168.25(17)
C45 C46 C47 C42 57.3(3)
